data_7704587
loop_
_publ_author_name
'Pham, Son Q. T.'
'Richardson, Christopher'
'Kelso, Celine'
'Willis, Anthony C.'
'Ralph, Stephen F.'

_publ_section_title
;
 The effect of isomerism and other structural variations on the
 G-quadruplex DNA-binding properties of some nickel Schiff base complexes.
;
_journal_issue 30
_journal_name_full 'Dalton transactions (Cambridge, England : 2003)'
_journal_page_first 10360
_journal_page_last 10379
_journal_paper_doi 10.1039/d0dt01370f
_journal_volume 49
_journal_year 2020
_chemical_formula_moiety 'C42 H47.67 N4 Ni O4, C H Cl3, 0.15(H2 O)'
_chemical_formula_sum 'C43 H48.96 Cl3 N4 Ni O4.15'
_chemical_formula_weight 853.28
_chemical_name_systematic N,N'-Bis-(4'-((1-(2-ethyl)piperidine)oxy)benzophenylidene)ethylenediaminenickel(II)
_space_group_crystal_system triclinic
_space_group_IT_number 2
_space_group_name_Hall '-P 1'
_space_group_name_H-M_alt 'P -1'
_atom_sites_solution_hydrogens mixed
_atom_sites_solution_primary dual
_audit_creation_date 2020-02-17
_audit_creation_method
;
Olex2 1.2
(compiled 2018.05.29 svn.r3508 for OlexSys, GUI svn.r5506)
;
_audit_update_record
;
2020-02-18 deposited with the CCDC.	2020-06-02 downloaded from the CCDC.
;
_cell_angle_alpha 84.318(3)
_cell_angle_beta 76.970(3)
_cell_angle_gamma 73.292(3)
_cell_formula_units_Z 2
_cell_length_a 9.9317(3)
_cell_length_b 14.6642(6)
_cell_length_c 14.9018(5)
_cell_measurement_reflns_used 12865
_cell_measurement_temperature 150.00(10)
_cell_measurement_theta_max 30.5970
_cell_measurement_theta_min 1.9750
_cell_volume 2023.80(13)
_computing_cell_refinement 'CrysAlisPro 1.171.39.46 (Rigaku OD, 2018)'
_computing_data_collection 'CrysAlisPro 1.171.39.46 (Rigaku OD, 2018)'
_computing_data_reduction 'CrysAlisPro 1.171.39.46 (Rigaku OD, 2018)'
_computing_molecular_graphics 'Olex2 (Dolomanov et al., 2009)'
_computing_publication_material 'Olex2 (Dolomanov et al., 2009)'
_computing_structure_refinement 'ShelXL (Sheldrick, 2015)'
_computing_structure_solution 'ShelXT (Sheldrick, 2015)'
_diffrn_ambient_environment N~2~
_diffrn_ambient_temperature 150.00(10)
_diffrn_detector 'HyPix Bantam HPC'
_diffrn_detector_area_resol_mean 10.000
_diffrn_measured_fraction_theta_full 0.992
_diffrn_measured_fraction_theta_max 0.983
_diffrn_measurement_details
;
List of Runs (angles in degrees, time in seconds):

  # Type    Start    End  Width  t~exp~   \w     \q     \k     \f   Frames
#--------------------------------------------------------------------------
  1  \w    -74.00 109.00   0.50   20.00    --   20.00  54.00  30.00  366
  2  \w    -56.00 -29.00   0.50   20.00    --   20.00  54.00 120.00   54
  3  \w     18.00  72.00   0.50   20.00    --   20.00  54.00 120.00  108
  4  \w    -71.00 110.00   0.50   20.00    --   20.00  54.00 -90.00  362
  5  \w    -41.00 -16.00   0.50   20.00    --   20.00  54.00-150.00   50
  6  \w      4.00  30.00   0.50   20.00    --   20.00  54.00-150.00   52
  7  \w     36.00  61.00   0.50   20.00    --   20.00  54.00-150.00   50
  8  \w    -73.00  32.00   0.50   20.00    --   20.00  54.00 150.00  210
  9  \w     39.00  64.00   0.50   20.00    --   20.00  54.00 150.00   50
 10  \w     85.00 110.00   0.50   20.00    --   20.00  54.00 150.00   50
 11  \w    -65.00   2.00   0.50   20.00    --   20.00  54.00  60.00  134
 12  \w      7.00  33.00   0.50   20.00    --   20.00  54.00  60.00   52
 13  \w    -73.00 -26.00   0.50   20.00    --   20.00  54.00-120.00   94
 14  \w    -61.00 -35.00   0.50   20.00    --   20.00  54.00-180.00   52
 15  \w     -8.00  17.00   0.50   20.00    --   20.00  54.00-180.00   50
 16  \w    -69.00 -42.00   0.50   20.00    --   20.00  54.00 -60.00   54
 17  \w    -63.00  67.00   0.50   20.00    --   20.00  54.00  90.00  260
 18  \w    -70.00  72.00   0.50   20.00    --   20.00  54.00 -13.07  284
;
_diffrn_measurement_device 'two-circle diffractometer'
_diffrn_measurement_device_type 'XtaLAB Mini II'
_diffrn_measurement_method '\w scans'
_diffrn_orient_matrix_type 'CrysAlisPro convention (1999,Acta A55,543-557)'
_diffrn_orient_matrix_UB_11 0.0446175000
_diffrn_orient_matrix_UB_12 -0.0166580000
_diffrn_orient_matrix_UB_13 -0.0427475000
_diffrn_orient_matrix_UB_21 -0.0562303000
_diffrn_orient_matrix_UB_22 0.0242317000
_diffrn_orient_matrix_UB_23 -0.0229533000
_diffrn_orient_matrix_UB_31 0.0256055000
_diffrn_orient_matrix_UB_32 0.0410992000
_diffrn_orient_matrix_UB_33 -0.0059955000
_diffrn_radiation_monochromator graphite
_diffrn_radiation_probe x-ray
_diffrn_radiation_type MoK\a
_diffrn_radiation_wavelength 0.71073
_diffrn_reflns_av_R_equivalents 0.0300
_diffrn_reflns_av_unetI/netI 0.0290
_diffrn_reflns_Laue_measured_fraction_full 0.992
_diffrn_reflns_Laue_measured_fraction_max 0.983
_diffrn_reflns_limit_h_max 13
_diffrn_reflns_limit_h_min -13
_diffrn_reflns_limit_k_max 19
_diffrn_reflns_limit_k_min -19
_diffrn_reflns_limit_l_max 20
_diffrn_reflns_limit_l_min -20
_diffrn_reflns_number 38950
_diffrn_reflns_point_group_measured_fraction_full 0.992
_diffrn_reflns_point_group_measured_fraction_max 0.983
_diffrn_reflns_theta_full 25.242
_diffrn_reflns_theta_max 28.700
_diffrn_reflns_theta_min 1.981
_diffrn_source 'fine-focus sealed X-ray tube'
_diffrn_source_type 'Rigaku (Mo) X-ray Source'
_exptl_absorpt_coefficient_mu 0.726
_exptl_absorpt_correction_T_max 1.00000
_exptl_absorpt_correction_T_min 0.89264
_exptl_absorpt_correction_type multi-scan
_exptl_absorpt_process_details
;
CrysAlisPro 1.171.39.46 (Rigaku Oxford Diffraction, 2018)
Empirical absorption correction using spherical harmonics,
 implemented in SCALE3 ABSPACK scaling algorithm.
;
_exptl_crystal_colour 'translucent red'
_exptl_crystal_colour_lustre clear
_exptl_crystal_colour_primary red
_exptl_crystal_density_diffrn 1.400
_exptl_crystal_description rod
_exptl_crystal_F_000 894
_exptl_crystal_recrystallization_method 'from chloroform'
_exptl_crystal_size_max 0.46
_exptl_crystal_size_mid 0.13
_exptl_crystal_size_min 0.1
_refine_diff_density_max 0.432
_refine_diff_density_min -0.279
_refine_diff_density_rms 0.050
_refine_ls_extinction_method none
_refine_ls_goodness_of_fit_ref 1.046
_refine_ls_hydrogen_treatment constr
_refine_ls_matrix_type full
_refine_ls_number_parameters 589
_refine_ls_number_reflns 10295
_refine_ls_number_restraints 146
_refine_ls_restrained_S_all 1.050
_refine_ls_R_factor_all 0.0452
_refine_ls_R_factor_gt 0.0346
_refine_ls_shift/su_max 0.001
_refine_ls_shift/su_mean 0.000
_refine_ls_structure_factor_coef Fsqd
_refine_ls_weighting_details 'w=1/[\s^2^(Fo^2^)+(0.0386P)^2^+0.7952P] where P=(Fo^2^+2Fc^2^)/3'
_refine_ls_weighting_scheme calc
_refine_ls_wR_factor_gt 0.0846
_refine_ls_wR_factor_ref 0.0890
_reflns_Friedel_coverage 0.000
_reflns_number_gt 8551
_reflns_number_total 10295
_reflns_threshold_expression 'I > 2\s(I)'
_cod_data_source_file d0dt01370f2.cif
_cod_data_source_block cmpd4_exp_104_sp
_cod_depositor_comments
;Adding full bibliography for 7704580--7704587.cif.

 Adding full bibliography for 7704580--7704587.cif.
;
_cod_database_code 7704587
_shelx_shelxl_version_number 2017/1
_chemical_oxdiff_formula 'C43 H49 Cl3 N4 Ni O4.15'
_chemical_oxdiff_usercomment 'TSB 19'
_shelx_space_group_comment
;
The symmetry employed for this shelxl refinement is uniquely defined
by the following loop, which should always be used as a source of
symmetry information in preference to the above space-group names.
They are only intended as comments.
;
_reflns_odcompleteness_completeness 98.30
_reflns_odcompleteness_iscentric 1
_reflns_odcompleteness_theta 28.22
_olex2_refinement_description
;
1. Fixed Uiso
 At 1.2 times of:
  All C(H) groups, All C(H,H) groups
 At 1.5 times of:
  All O(H,H) groups
2. Restrained distances
 C4DA-Cl1A = C4DA-Cl1B
 1.76 with sigma of 0.005
 N2-C1 \\sim N2-C1A
 with sigma of 0.02
 N2P-C1P \\sim N2P-C1AP
 with sigma of 0.02
 C1-C1P \\sim C1A-C1AP
 with sigma of 0.02
 C19P-N20P \\sim C19-N20
 with sigma of 0.02
 C19P-N20P \\sim C19-N20A
 with sigma of 0.02
3. Uiso/Uaniso restraints and constraints
Uanis(O1W) \\sim Ueq: with sigma of 0.1 and sigma for terminal atoms of 0.2
Uanis(C22A) \\sim Ueq: with sigma of 0.02 and sigma for terminal atoms of 0.04
Uanis(C1) = Uanis(C1A)
Uanis(C21) = Uanis(C25A)
Uanis(C23) = Uanis(C23A)
4. Rigid body (RIGU) restrains
 C19, N20, C21, C22, C23, C24, C25
 with sigma for 1-2 distances of 0.004 and sigma for 1-3 distances of 0.004
 C19, N20A, C21A, C22A, C23A, C24A, C25A
 with sigma for 1-2 distances of 0.004 and sigma for 1-3 distances of 0.004
5. Same fragment restrains
{N20P, C21P, C22P, C23P, C24P, C25P} sigma for 1-2: 0.01, 1-3: 0.02
as
{N20, C21, C22, C23, C24, C25}
{N20P, C21P, C22P, C23P, C24P, C25P} sigma for 1-2: 0.01, 1-3: 0.02
as
{N20A, C21A, C22A, C23A, C24A, C25A}
6. Others
 Sof(H4DB)=Sof(Cl1B)=Sof(Cl2B)=Sof(Cl3B)=1-FVAR(1)
 Sof(H4DA)=Sof(Cl1A)=Sof(Cl2A)=Sof(Cl3A)=FVAR(1)
 Sof(C1A)=Sof(H1AA)=Sof(H1AB)=Sof(C1AP)=Sof(H1AC)=Sof(H1AD)=1-FVAR(2)
 Sof(C1P)=Sof(H1PA)=Sof(H1PB)=Sof(C1)=Sof(H1A)=Sof(H1B)=FVAR(2)
 Sof(N20A)=Sof(C21A)=Sof(H21E)=Sof(H21F)=Sof(C22A)=Sof(H22E)=Sof(H22F)=
 Sof(C23A)=Sof(H23E)=Sof(H23F)=Sof(C24A)=Sof(H24E)=Sof(H24F)=Sof(C25A)=
 Sof(H25E)=Sof(H25F)=1-FVAR(3)
 Sof(H19C)=Sof(H19D)=Sof(N20)=Sof(C21)=Sof(H21C)=Sof(H21D)=Sof(C22)=Sof(H22C)=
 Sof(H22D)=Sof(C23)=Sof(H23C)=Sof(H23D)=Sof(C24)=Sof(H24C)=Sof(H24D)=Sof(C25)=
 Sof(H25C)=Sof(H25D)=FVAR(3)
 Fixed Sof: O1W(0.15) H1WA(0.15) H1WB(0.15)
 Fixed X: O1W(-0.14243)
 Fixed Y: O1W(0.89371)
 Fixed Z: O1W(0.88236)
7.a Free rotating group:
 O1W(H1WA,H1WB)
7.b Ternary CH refined with riding coordinates:
 C4DA(H4DA), C4DA(H4DB)
7.c Secondary CH2 refined with riding coordinates:
 C1P(H1PA,H1PB), C18P(H18A,H18B), C19P(H19A,H19B), C21P(H21A,H21B), C22P(H22A,
 H22B), C23P(H23A,H23B), C24P(H24A,H24B), C25P(H25A,H25B), C1(H1A,H1B),
 C18(H18C,H18D), C19(H19C,H19D), C21(H21C,H21D), C22(H22C,H22D), C23(H23C,H23D),
  C24(H24C,H24D), C25(H25C,H25D), C21A(H21E,H21F), C22A(H22E,H22F), C23A(H23E,
 H23F), C24A(H24E,H24F), C25A(H25E,H25F), C1A(H1AA,H1AB), C1AP(H1AC,H1AD)
7.d Aromatic/amide H refined with riding coordinates:
 C5P(H5P), C6P(H6P), C8P(H8P), C9P(H9P), C11P(H11P), C12P(H12P), C13P(H13P),
 C14P(H14P), C5(H5), C6(H6), C8(H8), C9(H9), C11(H11), C12(H12), C13(H13),
 C14(H14)
;
_olex2_exptl_crystal_mounting_method 'Mitegen mount + Paratone'
_olex2_submission_special_instructions 'No special instructions were received'
_oxdiff_exptl_absorpt_empirical_details
;
Empirical correction (ABSPACK) includes:
- Absorption correction using spherical harmonics
- Frame scaling
;
_oxdiff_exptl_absorpt_empirical_full_max 1.124
_oxdiff_exptl_absorpt_empirical_full_min 0.895

loop_
_space_group_symop_operation_xyz
'x, y, z'
'-x, -y, -z'

loop_
_atom_site_label
_atom_site_type_symbol
_atom_site_fract_x
_atom_site_fract_y
_atom_site_fract_z
_atom_site_U_iso_or_equiv
_atom_site_adp_type
_atom_site_occupancy
_atom_site_site_symmetry_order
_atom_site_calc_flag
_atom_site_refinement_flags_posn
_atom_site_refinement_flags_adp
_atom_site_refinement_flags_occupancy
_atom_site_disorder_assembly
_atom_site_disorder_group
Ni1 Ni 0.77588(2) 0.42803(2) 0.53935(2) 0.02082(6) Uani 1 1 d . . . . .
C1P C 0.5275(2) 0.55812(15) 0.6198(2) 0.0247(5) Uani 0.897(7) 1 d D . P A 1
H1PA H 0.472243 0.584619 0.678339 0.030 Uiso 0.897(7) 1 calc R . P A 1
H1PB H 0.461459 0.558856 0.580578 0.030 Uiso 0.897(7) 1 calc R . P A 1
N2P N 0.61474(13) 0.45931(9) 0.63442(8) 0.0223(2) Uani 1 1 d D . . . .
C3P C 0.57473(15) 0.40690(10) 0.70616(10) 0.0214(3) Uani 1 1 d . . . . .
C4P C 0.44747(15) 0.45063(10) 0.77917(10) 0.0228(3) Uani 1 1 d . . . . .
C5P C 0.31017(16) 0.48298(11) 0.76134(10) 0.0241(3) Uani 1 1 d . . . . .
H5P H 0.295819 0.473797 0.703714 0.029 Uiso 1 1 calc R . . . .
C6P C 0.19357(16) 0.52871(11) 0.82724(10) 0.0244(3) Uani 1 1 d . . . . .
H6P H 0.102409 0.550243 0.813749 0.029 Uiso 1 1 calc R . . . .
C7P C 0.21450(16) 0.54194(10) 0.91345(10) 0.0244(3) Uani 1 1 d . . . . .
C8P C 0.35113(17) 0.50735(12) 0.93328(11) 0.0314(4) Uani 1 1 d . . . . .
H8P H 0.364913 0.514646 0.991565 0.038 Uiso 1 1 calc R . . . .
C9P C 0.46624(17) 0.46227(12) 0.86686(11) 0.0302(3) Uani 1 1 d . . . . .
H9P H 0.557032 0.439499 0.880762 0.036 Uiso 1 1 calc R . . . .
C10P C 0.64894(15) 0.30723(11) 0.71742(10) 0.0228(3) Uani 1 1 d . . . . .
C11P C 0.59754(18) 0.25231(12) 0.79418(11) 0.0304(3) Uani 1 1 d . . . . .
H11P H 0.517549 0.281894 0.837683 0.036 Uiso 1 1 calc R . . . .
C12P C 0.66144(19) 0.15736(12) 0.80652(12) 0.0348(4) Uani 1 1 d . . . . .
H12P H 0.625646 0.123280 0.857847 0.042 Uiso 1 1 calc R . . . .
C13P C 0.78124(18) 0.11196(12) 0.74115(11) 0.0314(3) Uani 1 1 d . . . . .
H13P H 0.826482 0.047683 0.749635 0.038 Uiso 1 1 calc R . . . .
C14P C 0.83211(17) 0.16185(11) 0.66473(11) 0.0288(3) Uani 1 1 d . . . . .
H14P H 0.910677 0.130290 0.621363 0.035 Uiso 1 1 calc R . . . .
C15P C 0.76819(16) 0.26034(10) 0.64996(10) 0.0234(3) Uani 1 1 d . . . . .
O16P O 0.82266(11) 0.30145(7) 0.57432(7) 0.0265(2) Uani 1 1 d . . . . .
O17P O 0.10945(12) 0.58720(8) 0.98301(7) 0.0295(2) Uani 1 1 d . . . . .
C18P C -0.03103(17) 0.63091(12) 0.96338(11) 0.0297(3) Uani 1 1 d . . . . .
H18A H -0.070452 0.582697 0.947697 0.036 Uiso 1 1 calc R . . . .
H18B H -0.024545 0.676047 0.911484 0.036 Uiso 1 1 calc R . . . .
C19P C -0.12720(17) 0.68158(12) 1.04792(12) 0.0323(4) Uani 1 1 d D . . . .
H19A H -0.225549 0.682572 1.048724 0.039 Uiso 1 1 calc R . . . .
H19B H -0.100441 0.645305 1.102303 0.039 Uiso 1 1 calc R . . . .
N20P N -0.12134(15) 0.77896(10) 1.05340(9) 0.0331(3) Uani 1 1 d D . . . .
C21P C 0.01804(19) 0.78322(12) 1.06772(13) 0.0383(4) Uani 1 1 d D . . . .
H21A H 0.093748 0.750722 1.018721 0.046 Uiso 1 1 calc R . . . .
H21B H 0.034917 0.750662 1.125728 0.046 Uiso 1 1 calc R . . . .
C22P C 0.0228(3) 0.88546(14) 1.06896(16) 0.0527(5) Uani 1 1 d D . . . .
H22A H 0.012319 0.916978 1.009558 0.063 Uiso 1 1 calc R . . . .
H22B H 0.114988 0.886443 1.079939 0.063 Uiso 1 1 calc R . . . .
C23P C -0.0976(3) 0.93874(15) 1.14438(15) 0.0561(6) Uani 1 1 d D . . . .
H23A H -0.080559 0.912423 1.204448 0.067 Uiso 1 1 calc R . . . .
H23B H -0.099296 1.005460 1.140900 0.067 Uiso 1 1 calc R . . . .
C24P C -0.2396(3) 0.92952(14) 1.13227(15) 0.0560(6) Uani 1 1 d D . . . .
H24A H -0.261873 0.963067 1.075701 0.067 Uiso 1 1 calc R . . . .
H24B H -0.314823 0.958669 1.183161 0.067 Uiso 1 1 calc R . . . .
C25P C -0.2357(2) 0.82598(14) 1.12865(13) 0.0427(5) Uani 1 1 d D . . . .
H25A H -0.219711 0.793374 1.186792 0.051 Uiso 1 1 calc R . . . .
H25B H -0.327610 0.821993 1.119733 0.051 Uiso 1 1 calc R . . . .
C1 C 0.6294(3) 0.61546(13) 0.57497(16) 0.0254(5) Uani 0.897(7) 1 d D . P A 1
H1A H 0.578324 0.674033 0.547148 0.030 Uiso 0.897(7) 1 calc R . P A 1
H1B H 0.674414 0.631606 0.620301 0.030 Uiso 0.897(7) 1 calc R . P A 1
N2 N 0.73928(13) 0.55638(9) 0.50363(8) 0.0227(3) Uani 1 1 d D . . . .
C3 C 0.80654(15) 0.59830(10) 0.43354(10) 0.0211(3) Uani 1 1 d . . . . .
C4 C 0.74951(15) 0.70308(10) 0.41618(10) 0.0222(3) Uani 1 1 d . . . . .
C5 C 0.61909(16) 0.73573(11) 0.38816(11) 0.0252(3) Uani 1 1 d . . . . .
H5 H 0.572676 0.691855 0.378622 0.030 Uiso 1 1 calc R . . . .
C6 C 0.55631(16) 0.83206(11) 0.37405(11) 0.0254(3) Uani 1 1 d . . . . .
H6 H 0.468081 0.852674 0.356357 0.031 Uiso 1 1 calc R . . . .
C7 C 0.62695(16) 0.89712(10) 0.38670(10) 0.0241(3) Uani 1 1 d . . . . .
C8 C 0.75893(16) 0.86529(11) 0.41351(11) 0.0270(3) Uani 1 1 d . . . . .
H8 H 0.806587 0.909110 0.421302 0.032 Uiso 1 1 calc R . . . .
C9 C 0.81975(16) 0.76889(11) 0.42867(11) 0.0256(3) Uani 1 1 d . . . . .
H9 H 0.907371 0.748271 0.447156 0.031 Uiso 1 1 calc R . . . .
C10 C 0.93011(15) 0.54512(10) 0.36864(10) 0.0212(3) Uani 1 1 d . . . . .
C11 C 0.99811(16) 0.59391(11) 0.29341(10) 0.0254(3) Uani 1 1 d . . . . .
H11 H 0.964345 0.659855 0.287737 0.030 Uiso 1 1 calc R . . . .
C12 C 1.11227(17) 0.54697(12) 0.22859(11) 0.0290(3) Uani 1 1 d . . . . .
H12 H 1.155861 0.580777 0.180206 0.035 Uiso 1 1 calc R . . . .
C13 C 1.16224(16) 0.44793(11) 0.23608(11) 0.0275(3) Uani 1 1 d . . . . .
H13 H 1.238878 0.415507 0.192021 0.033 Uiso 1 1 calc R . . . .
C14 C 1.09884(16) 0.39783(11) 0.30830(11) 0.0267(3) Uani 1 1 d . . . . .
H14 H 1.133238 0.331803 0.311932 0.032 Uiso 1 1 calc R . . . .
C15 C 0.98239(15) 0.44458(10) 0.37718(10) 0.0222(3) Uani 1 1 d . . . . .
O16 O 0.93026(12) 0.39115(7) 0.44385(7) 0.0277(2) Uani 1 1 d . . . . .
O17 O 0.57687(12) 0.99330(7) 0.37359(8) 0.0300(2) Uani 1 1 d . . . . .
C18 C 0.43416(17) 1.02986(11) 0.35724(13) 0.0335(4) Uani 1 1 d . . . . .
H18C H 0.364496 1.020074 0.411819 0.040 Uiso 1 1 calc R . . . .
H18D H 0.422910 0.997702 0.306692 0.040 Uiso 1 1 calc R . . . .
C19 C 0.4120(2) 1.13475(12) 0.33367(13) 0.0374(4) Uani 1 1 d D U . . .
H19C H 0.310053 1.166557 0.341998 0.045 Uiso 0.834(5) 1 calc R . P B 1
H19D H 0.451880 1.162697 0.374233 0.045 Uiso 0.834(5) 1 calc R . P B 1
N20 N 0.4842(2) 1.14766(15) 0.23613(13) 0.0314(5) Uani 0.834(5) 1 d D U P B 1
C21 C 0.3874(6) 1.1529(5) 0.1749(3) 0.0555(6) Uani 0.834(5) 1 d D U P B 1
H21C H 0.305558 1.208372 0.188344 0.067 Uiso 0.834(5) 1 calc R . P B 1
H21D H 0.352201 1.096741 0.184979 0.067 Uiso 0.834(5) 1 calc R . P B 1
C22 C 0.4643(4) 1.1595(2) 0.07467(19) 0.0781(12) Uani 0.834(5) 1 d D U P B 1
H22C H 0.540579 1.101405 0.059702 0.094 Uiso 0.834(5) 1 calc R . P B 1
H22D H 0.396976 1.166196 0.034739 0.094 Uiso 0.834(5) 1 calc R . P B 1
C23 C 0.5274(5) 1.2443(2) 0.0579(2) 0.0822(12) Uani 0.834(5) 1 d D U P B 1
H23C H 0.584429 1.243645 -0.004281 0.099 Uiso 0.834(5) 1 calc R . P B 1
H23D H 0.450464 1.303127 0.064197 0.099 Uiso 0.834(5) 1 calc R . P B 1
C24 C 0.6209(4) 1.2398(3) 0.1267(2) 0.0631(11) Uani 0.834(5) 1 d D U P B 1
H24C H 0.704742 1.185434 0.114867 0.076 Uiso 0.834(5) 1 calc R . P B 1
H24D H 0.653591 1.296947 0.119504 0.076 Uiso 0.834(5) 1 calc R . P B 1
C25 C 0.5385(3) 1.23134(18) 0.22379(15) 0.0390(6) Uani 0.834(5) 1 d D U P B 1
H25C H 0.600727 1.226709 0.266680 0.047 Uiso 0.834(5) 1 calc R . P B 1
H25D H 0.458675 1.287989 0.237115 0.047 Uiso 0.834(5) 1 calc R . P B 1
N20A N 0.4347(11) 1.1883(8) 0.2523(6) 0.041(2) Uani 0.166(5) 1 d D U P B 2
C21A C 0.5900(12) 1.1733(10) 0.2318(7) 0.045(3) Uani 0.166(5) 1 d D U P B 2
H21E H 0.637474 1.106257 0.222188 0.054 Uiso 0.166(5) 1 calc R . P B 2
H21F H 0.618773 1.191693 0.283825 0.054 Uiso 0.166(5) 1 calc R . P B 2
C22A C 0.636(2) 1.231(2) 0.1467(12) 0.095(7) Uani 0.166(5) 1 d D U P B 2
H22E H 0.606125 1.297982 0.161164 0.114 Uiso 0.166(5) 1 calc R . P B 2
H22F H 0.740293 1.212149 0.128917 0.114 Uiso 0.166(5) 1 calc R . P B 2
C23A C 0.5745(19) 1.2189(14) 0.0666(9) 0.0822(12) Uani 0.166(5) 1 d D U P B 2
H23E H 0.586861 1.268864 0.020373 0.099 Uiso 0.166(5) 1 calc R . P B 2
H23F H 0.628729 1.158420 0.039260 0.099 Uiso 0.166(5) 1 calc R . P B 2
C24A C 0.4186(18) 1.2216(14) 0.0912(9) 0.083(4) Uani 0.166(5) 1 d D U P B 2
H24E H 0.392113 1.199724 0.039989 0.099 Uiso 0.166(5) 1 calc R . P B 2
H24F H 0.360845 1.286602 0.102531 0.099 Uiso 0.166(5) 1 calc R . P B 2
C25A C 0.388(3) 1.159(2) 0.1762(11) 0.0555(6) Uani 0.166(5) 1 d D U P B 2
H25E H 0.285995 1.164372 0.193138 0.067 Uiso 0.166(5) 1 calc R . P B 2
H25F H 0.438700 1.092991 0.163211 0.067 Uiso 0.166(5) 1 calc R . P B 2
C1A C 0.5893(19) 0.6098(13) 0.5545(12) 0.0254(5) Uani 0.103(7) 1 d D . P A 2
H1AA H 0.585300 0.675831 0.560440 0.030 Uiso 0.103(7) 1 calc R . P A 2
H1AB H 0.518232 0.608241 0.519866 0.030 Uiso 0.103(7) 1 calc R . P A 2
C1AP C 0.557(3) 0.5638(11) 0.6477(14) 0.038(6) Uani 0.103(7) 1 d D . P A 2
H1AC H 0.603571 0.583952 0.689896 0.046 Uiso 0.103(7) 1 calc R . P A 2
H1AD H 0.454433 0.580492 0.672301 0.046 Uiso 0.103(7) 1 calc R . P A 2
C4DA C 0.10815(18) 0.80891(12) 0.60629(13) 0.0360(4) Uani 1 1 d D . . . .
H4DA H 0.101868 0.752564 0.578941 0.043 Uiso 0.428(18) 1 calc R . P C 1
H4DB H 0.110344 0.758870 0.566558 0.043 Uiso 0.572(18) 1 calc R . P C 2
Cl1A Cl -0.0390(4) 0.9070(2) 0.5881(3) 0.0418(10) Uani 0.428(18) 1 d D . P C 1
Cl2A Cl 0.0814(6) 0.7898(4) 0.7282(4) 0.0581(9) Uani 0.428(18) 1 d . . P C 1
Cl3A Cl 0.2738(5) 0.8278(5) 0.5603(3) 0.0520(10) Uani 0.428(18) 1 d . . P C 1
Cl1B Cl -0.0379(4) 0.9039(3) 0.5972(4) 0.0881(14) Uani 0.572(18) 1 d D . P C 2
Cl2B Cl 0.1111(9) 0.7607(7) 0.7169(5) 0.0819(15) Uani 0.572(18) 1 d . . P C 2
Cl3B Cl 0.2610(6) 0.8504(6) 0.5638(3) 0.0770(11) Uani 0.572(18) 1 d . . P C 2
O1W O -0.142430 0.893710 0.882360 0.104(5) Uani 0.15 1 d . U P . .
H1WA H -0.232398 0.914229 0.885528 0.155 Uiso 0.15 1 d G . P . .
H1WB H -0.134322 0.863544 0.933423 0.155 Uiso 0.15 1 d G . P . .

loop_
_atom_site_aniso_label
_atom_site_aniso_U_11
_atom_site_aniso_U_22
_atom_site_aniso_U_33
_atom_site_aniso_U_23
_atom_site_aniso_U_13
_atom_site_aniso_U_12
Ni1 0.01842(9) 0.01752(9) 0.02314(10) -0.00329(7) -0.00172(7) -0.00080(7)
C1P 0.0211(10) 0.0207(9) 0.0266(14) -0.0035(8) -0.0015(8) 0.0012(7)
N2P 0.0195(6) 0.0192(6) 0.0258(6) -0.0040(5) -0.0039(5) -0.0012(5)
C3P 0.0181(6) 0.0246(7) 0.0218(7) -0.0057(5) -0.0056(5) -0.0035(5)
C4P 0.0207(7) 0.0231(7) 0.0232(7) -0.0044(5) -0.0023(5) -0.0045(6)
C5P 0.0225(7) 0.0274(7) 0.0229(7) -0.0041(6) -0.0049(6) -0.0064(6)
C6P 0.0192(7) 0.0249(7) 0.0281(7) -0.0014(6) -0.0047(6) -0.0045(6)
C7P 0.0231(7) 0.0210(7) 0.0244(7) -0.0036(5) 0.0000(6) -0.0017(6)
C8P 0.0290(8) 0.0385(9) 0.0243(8) -0.0092(6) -0.0071(6) -0.0014(7)
C9P 0.0222(7) 0.0374(9) 0.0287(8) -0.0082(7) -0.0081(6) -0.0001(6)
C10P 0.0204(7) 0.0239(7) 0.0235(7) -0.0017(5) -0.0055(5) -0.0039(6)
C11P 0.0293(8) 0.0295(8) 0.0260(8) -0.0009(6) -0.0006(6) -0.0020(7)
C12P 0.0370(9) 0.0318(9) 0.0301(8) 0.0048(7) -0.0009(7) -0.0074(7)
C13P 0.0309(8) 0.0237(8) 0.0350(9) 0.0024(6) -0.0066(7) -0.0018(6)
C14P 0.0250(7) 0.0233(7) 0.0319(8) -0.0023(6) -0.0011(6) -0.0004(6)
C15P 0.0213(7) 0.0210(7) 0.0267(7) -0.0033(6) -0.0044(6) -0.0034(6)
O16P 0.0242(5) 0.0197(5) 0.0290(6) -0.0023(4) 0.0020(4) -0.0010(4)
O17P 0.0242(5) 0.0318(6) 0.0249(5) -0.0061(4) -0.0008(4) 0.0025(5)
C18P 0.0241(7) 0.0303(8) 0.0301(8) -0.0014(6) -0.0009(6) -0.0038(6)
C19P 0.0239(8) 0.0330(9) 0.0325(8) -0.0009(7) 0.0041(6) -0.0040(7)
N20P 0.0301(7) 0.0273(7) 0.0305(7) -0.0019(5) 0.0029(6) 0.0029(6)
C21P 0.0344(9) 0.0265(8) 0.0457(10) -0.0009(7) 0.0038(8) -0.0047(7)
C22P 0.0648(14) 0.0322(10) 0.0558(13) -0.0029(9) 0.0042(11) -0.0174(10)
C23P 0.0793(17) 0.0308(10) 0.0491(12) -0.0063(9) -0.0013(11) -0.0086(10)
C24P 0.0656(14) 0.0373(11) 0.0415(11) -0.0093(8) -0.0005(10) 0.0172(10)
C25P 0.0334(9) 0.0445(11) 0.0360(10) -0.0069(8) 0.0027(7) 0.0056(8)
C1 0.0255(10) 0.0205(8) 0.0263(10) -0.0056(6) -0.0024(8) -0.0010(7)
N2 0.0209(6) 0.0203(6) 0.0238(6) -0.0053(5) -0.0022(5) -0.0009(5)
C3 0.0200(6) 0.0199(7) 0.0242(7) -0.0037(5) -0.0083(5) -0.0030(5)
C4 0.0201(7) 0.0197(7) 0.0237(7) -0.0026(5) -0.0027(5) -0.0014(5)
C5 0.0244(7) 0.0208(7) 0.0317(8) -0.0036(6) -0.0073(6) -0.0063(6)
C6 0.0196(7) 0.0232(7) 0.0316(8) -0.0014(6) -0.0069(6) -0.0016(6)
C7 0.0228(7) 0.0191(7) 0.0269(7) -0.0015(5) -0.0017(6) -0.0029(6)
C8 0.0239(7) 0.0226(7) 0.0352(8) -0.0036(6) -0.0049(6) -0.0076(6)
C9 0.0202(7) 0.0253(7) 0.0310(8) -0.0031(6) -0.0064(6) -0.0041(6)
C10 0.0170(6) 0.0229(7) 0.0234(7) -0.0034(5) -0.0061(5) -0.0028(5)
C11 0.0229(7) 0.0223(7) 0.0290(8) -0.0014(6) -0.0050(6) -0.0031(6)
C12 0.0237(7) 0.0314(8) 0.0290(8) 0.0018(6) -0.0027(6) -0.0061(6)
C13 0.0191(7) 0.0297(8) 0.0279(8) -0.0050(6) -0.0001(6) -0.0002(6)
C14 0.0218(7) 0.0228(7) 0.0313(8) -0.0043(6) -0.0030(6) -0.0002(6)
C15 0.0189(6) 0.0218(7) 0.0245(7) -0.0036(5) -0.0045(5) -0.0023(5)
O16 0.0261(5) 0.0196(5) 0.0300(6) -0.0012(4) 0.0021(4) -0.0007(4)
O17 0.0258(5) 0.0183(5) 0.0437(7) 0.0001(4) -0.0068(5) -0.0035(4)
C18 0.0257(8) 0.0235(8) 0.0468(10) 0.0013(7) -0.0053(7) -0.0021(6)
C19 0.0404(10) 0.0231(8) 0.0442(10) 0.0037(7) -0.0078(8) -0.0042(7)
N20 0.0356(11) 0.0206(10) 0.0327(9) -0.0007(7) -0.0072(8) 0.0004(8)
C21 0.0691(15) 0.0404(15) 0.0570(13) -0.0073(10) -0.0332(11) 0.0023(11)
C22 0.127(3) 0.0507(18) 0.0410(15) -0.0128(13) -0.0394(17) 0.0217(18)
C23 0.132(4) 0.048(2) 0.0305(13) 0.0080(12) -0.0031(17) 0.0178(19)
C24 0.070(2) 0.0424(17) 0.052(2) 0.0148(14) 0.0125(15) -0.0010(15)
C25 0.0431(13) 0.0323(13) 0.0367(12) 0.0027(9) -0.0030(10) -0.0081(10)
N20A 0.059(6) 0.021(5) 0.042(5) -0.003(4) -0.018(5) -0.003(5)
C21A 0.071(7) 0.040(8) 0.031(5) 0.016(5) -0.022(5) -0.022(6)
C22A 0.135(14) 0.105(15) 0.068(9) 0.059(9) -0.040(8) -0.075(12)
C23A 0.132(4) 0.048(2) 0.0305(13) 0.0080(12) -0.0031(17) 0.0178(19)
C24A 0.122(9) 0.063(11) 0.053(8) -0.015(6) -0.041(8) 0.013(9)
C25A 0.0691(15) 0.0404(15) 0.0570(13) -0.0073(10) -0.0332(11) 0.0023(11)
C1A 0.0255(10) 0.0205(8) 0.0263(10) -0.0056(6) -0.0024(8) -0.0010(7)
C1AP 0.038(14) 0.038(11) 0.030(13) -0.011(9) -0.003(9) 0.004(9)
C4DA 0.0337(9) 0.0344(9) 0.0408(10) -0.0023(7) -0.0076(7) -0.0105(7)
Cl1A 0.0389(15) 0.0356(14) 0.0454(16) -0.0113(9) -0.0131(9) 0.0052(11)
Cl2A 0.0683(14) 0.072(2) 0.0380(10) 0.0102(12) -0.0080(10) -0.0313(15)
Cl3A 0.0275(10) 0.095(3) 0.0371(14) -0.0067(17) -0.0053(9) -0.0227(12)
Cl1B 0.0555(17) 0.073(2) 0.117(3) -0.0309(16) -0.0152(16) 0.0187(14)
Cl2B 0.102(3) 0.112(3) 0.067(2) 0.0454(19) -0.0433(18) -0.080(3)
Cl3B 0.0537(16) 0.106(3) 0.085(2) 0.0443(16) -0.0264(13) -0.0487(16)
O1W 0.111(12) 0.124(13) 0.102(11) 0.055(10) -0.073(10) -0.054(11)

loop_
_atom_type_symbol
_atom_type_description
_atom_type_scat_dispersion_real
_atom_type_scat_dispersion_imag
_atom_type_scat_source
C C 0.0033 0.0016 'International Tables Vol C Tables 4.2.6.8 and 6.1.1.4'
H H 0.0000 0.0000 'International Tables Vol C Tables 4.2.6.8 and 6.1.1.4'
Cl Cl 0.1484 0.1585 'International Tables Vol C Tables 4.2.6.8 and 6.1.1.4'
N N 0.0061 0.0033 'International Tables Vol C Tables 4.2.6.8 and 6.1.1.4'
Ni Ni 0.3393 1.1124 'International Tables Vol C Tables 4.2.6.8 and 6.1.1.4'
O O 0.0106 0.0060 'International Tables Vol C Tables 4.2.6.8 and 6.1.1.4'

loop_
_geom_angle_atom_site_label_1
_geom_angle_atom_site_label_2
_geom_angle_atom_site_label_3
_geom_angle
_geom_angle_site_symmetry_1
_geom_angle_site_symmetry_3
_geom_angle_publ_flag
O16P Ni1 N2P 93.66(5) . . ?
O16P Ni1 N2 176.71(5) . . ?
O16P Ni1 O16 84.04(5) . . ?
N2 Ni1 N2P 88.46(5) . . ?
O16 Ni1 N2P 176.33(5) . . ?
O16 Ni1 N2 93.97(5) . . ?
H1PA C1P H1PB 108.5 . . ?
N2P C1P H1PA 110.2 . . ?
N2P C1P H1PB 110.2 . . ?
N2P C1P C1 107.43(17) . . ?
C1 C1P H1PA 110.2 . . ?
C1 C1P H1PB 110.2 . . ?
C1P N2P Ni1 110.30(13) . . ?
C3P N2P Ni1 128.84(10) . . ?
C3P N2P C1P 120.86(15) . . ?
C3P N2P C1AP 114.1(8) . . ?
C1AP N2P Ni1 113.1(10) . . ?
N2P C3P C4P 119.37(13) . . ?
N2P C3P C10P 122.18(13) . . ?
C10P C3P C4P 118.45(13) . . ?
C5P C4P C3P 121.67(13) . . ?
C5P C4P C9P 118.36(13) . . ?
C9P C4P C3P 119.95(13) . . ?
C4P C5P H5P 119.1 . . ?
C4P C5P C6P 121.72(14) . . ?
C6P C5P H5P 119.1 . . ?
C5P C6P H6P 120.4 . . ?
C7P C6P C5P 119.26(14) . . ?
C7P C6P H6P 120.4 . . ?
C6P C7P C8P 119.67(13) . . ?
O17P C7P C6P 124.72(14) . . ?
O17P C7P C8P 115.61(13) . . ?
C7P C8P H8P 119.8 . . ?
C9P C8P C7P 120.37(15) . . ?
C9P C8P H8P 119.8 . . ?
C4P C9P H9P 119.7 . . ?
C8P C9P C4P 120.57(14) . . ?
C8P C9P H9P 119.7 . . ?
C11P C10P C3P 120.09(13) . . ?
C11P C10P C15P 118.17(13) . . ?
C15P C10P C3P 121.61(13) . . ?
C10P C11P H11P 118.8 . . ?
C12P C11P C10P 122.30(15) . . ?
C12P C11P H11P 118.8 . . ?
C11P C12P H12P 120.3 . . ?
C11P C12P C13P 119.33(15) . . ?
C13P C12P H12P 120.3 . . ?
C12P C13P H13P 119.9 . . ?
C14P C13P C12P 120.24(15) . . ?
C14P C13P H13P 119.9 . . ?
C13P C14P H14P 119.1 . . ?
C13P C14P C15P 121.76(14) . . ?
C15P C14P H14P 119.1 . . ?
C14P C15P C10P 118.15(14) . . ?
O16P C15P C10P 124.51(13) . . ?
O16P C15P C14P 117.34(13) . . ?
C15P O16P Ni1 128.22(9) . . ?
C7P O17P C18P 117.59(12) . . ?
O17P C18P H18A 110.0 . . ?
O17P C18P H18B 110.0 . . ?
O17P C18P C19P 108.51(13) . . ?
H18A C18P H18B 108.4 . . ?
C19P C18P H18A 110.0 . . ?
C19P C18P H18B 110.0 . . ?
C18P C19P H19A 108.6 . . ?
C18P C19P H19B 108.6 . . ?
H19A C19P H19B 107.6 . . ?
N20P C19P C18P 114.45(13) . . ?
N20P C19P H19A 108.6 . . ?
N20P C19P H19B 108.6 . . ?
C19P N20P C21P 112.44(13) . . ?
C19P N20P C25P 109.49(14) . . ?
C21P N20P C25P 109.54(15) . . ?
N20P C21P H21A 109.4 . . ?
N20P C21P H21B 109.4 . . ?
N20P C21P C22P 111.10(16) . . ?
H21A C21P H21B 108.0 . . ?
C22P C21P H21A 109.4 . . ?
C22P C21P H21B 109.4 . . ?
C21P C22P H22A 109.6 . . ?
C21P C22P H22B 109.6 . . ?
C21P C22P C23P 110.38(17) . . ?
H22A C22P H22B 108.1 . . ?
C23P C22P H22A 109.6 . . ?
C23P C22P H22B 109.6 . . ?
C22P C23P H23A 109.8 . . ?
C22P C23P H23B 109.8 . . ?
H23A C23P H23B 108.2 . . ?
C24P C23P C22P 109.54(19) . . ?
C24P C23P H23A 109.8 . . ?
C24P C23P H23B 109.8 . . ?
C23P C24P H24A 109.4 . . ?
C23P C24P H24B 109.4 . . ?
C23P C24P C25P 111.02(17) . . ?
H24A C24P H24B 108.0 . . ?
C25P C24P H24A 109.4 . . ?
C25P C24P H24B 109.4 . . ?
N20P C25P C24P 111.02(16) . . ?
N20P C25P H25A 109.4 . . ?
N20P C25P H25B 109.4 . . ?
C24P C25P H25A 109.4 . . ?
C24P C25P H25B 109.4 . . ?
H25A C25P H25B 108.0 . . ?
C1P C1 H1A 110.3 . . ?
C1P C1 H1B 110.3 . . ?
H1A C1 H1B 108.5 . . ?
N2 C1 C1P 107.31(19) . . ?
N2 C1 H1A 110.3 . . ?
N2 C1 H1B 110.3 . . ?
C1 N2 Ni1 110.82(10) . . ?
C3 N2 Ni1 129.51(10) . . ?
C3 N2 C1 119.12(13) . . ?
C3 N2 C1A 119.6(7) . . ?
C1A N2 Ni1 109.3(7) . . ?
N2 C3 C4 119.11(12) . . ?
N2 C3 C10 121.91(13) . . ?
C10 C3 C4 118.87(13) . . ?
C5 C4 C3 118.17(13) . . ?
C5 C4 C9 118.90(13) . . ?
C9 C4 C3 122.91(13) . . ?
C4 C5 H5 119.2 . . ?
C6 C5 C4 121.70(14) . . ?
C6 C5 H5 119.2 . . ?
C5 C6 H6 120.5 . . ?
C7 C6 C5 119.01(14) . . ?
C7 C6 H6 120.5 . . ?
C6 C7 C8 119.92(14) . . ?
O17 C7 C6 124.27(14) . . ?
O17 C7 C8 115.81(14) . . ?
C7 C8 H8 119.7 . . ?
C9 C8 C7 120.58(14) . . ?
C9 C8 H8 119.7 . . ?
C4 C9 H9 120.1 . . ?
C8 C9 C4 119.88(14) . . ?
C8 C9 H9 120.1 . . ?
C11 C10 C3 119.62(13) . . ?
C11 C10 C15 118.75(13) . . ?
C15 C10 C3 121.61(13) . . ?
C10 C11 H11 119.0 . . ?
C12 C11 C10 122.05(14) . . ?
C12 C11 H11 119.0 . . ?
C11 C12 H12 120.4 . . ?
C11 C12 C13 119.24(15) . . ?
C13 C12 H12 120.4 . . ?
C12 C13 H13 119.8 . . ?
C14 C13 C12 120.46(14) . . ?
C14 C13 H13 119.8 . . ?
C13 C14 H14 119.2 . . ?
C13 C14 C15 121.53(14) . . ?
C15 C14 H14 119.2 . . ?
C14 C15 C10 117.95(14) . . ?
O16 C15 C10 124.85(13) . . ?
O16 C15 C14 117.20(13) . . ?
C15 O16 Ni1 128.11(9) . . ?
C7 O17 C18 117.54(12) . . ?
O17 C18 H18C 110.3 . . ?
O17 C18 H18D 110.3 . . ?
O17 C18 C19 106.99(14) . . ?
H18C C18 H18D 108.6 . . ?
C19 C18 H18C 110.3 . . ?
C19 C18 H18D 110.3 . . ?
C18 C19 H19C 109.8 . . ?
C18 C19 H19D 109.8 . . ?
H19C C19 H19D 108.3 . . ?
N20 C19 C18 109.16(16) . . ?
N20 C19 H19C 109.8 . . ?
N20 C19 H19D 109.8 . . ?
N20A C19 C18 134.4(5) . . ?
C21 N20 C19 110.4(2) . . ?
C21 N20 C25 111.3(3) . . ?
C25 N20 C19 111.16(18) . . ?
N20 C21 H21C 109.6 . . ?
N20 C21 H21D 109.6 . . ?
N20 C21 C22 110.5(3) . . ?
H21C C21 H21D 108.1 . . ?
C22 C21 H21C 109.6 . . ?
C22 C21 H21D 109.6 . . ?
C21 C22 H22C 109.5 . . ?
C21 C22 H22D 109.5 . . ?
H22C C22 H22D 108.1 . . ?
C23 C22 C21 110.8(3) . . ?
C23 C22 H22C 109.5 . . ?
C23 C22 H22D 109.5 . . ?
C22 C23 H23C 109.7 . . ?
C22 C23 H23D 109.7 . . ?
H23C C23 H23D 108.2 . . ?
C24 C23 C22 109.9(3) . . ?
C24 C23 H23C 109.7 . . ?
C24 C23 H23D 109.7 . . ?
C23 C24 H24C 109.5 . . ?
C23 C24 H24D 109.5 . . ?
H24C C24 H24D 108.1 . . ?
C25 C24 C23 110.7(3) . . ?
C25 C24 H24C 109.5 . . ?
C25 C24 H24D 109.5 . . ?
N20 C25 C24 110.9(2) . . ?
N20 C25 H25C 109.5 . . ?
N20 C25 H25D 109.5 . . ?
C24 C25 H25C 109.5 . . ?
C24 C25 H25D 109.5 . . ?
H25C C25 H25D 108.1 . . ?
C19 N20A C21A 102.7(8) . . ?
C19 N20A C25A 114.3(9) . . ?
C21A N20A C25A 110.9(11) . . ?
N20A C21A H21E 109.5 . . ?
N20A C21A H21F 109.5 . . ?
N20A C21A C22A 110.9(10) . . ?
H21E C21A H21F 108.1 . . ?
C22A C21A H21E 109.5 . . ?
C22A C21A H21F 109.5 . . ?
C21A C22A H22E 109.0 . . ?
C21A C22A H22F 109.0 . . ?
H22E C22A H22F 107.8 . . ?
C23A C22A C21A 112.7(10) . . ?
C23A C22A H22E 109.0 . . ?
C23A C22A H22F 109.0 . . ?
C22A C23A H23E 108.6 . . ?
C22A C23A H23F 108.6 . . ?
H23E C23A H23F 107.6 . . ?
C24A C23A C22A 114.5(10) . . ?
C24A C23A H23E 108.6 . . ?
C24A C23A H23F 108.6 . . ?
C23A C24A H24E 109.5 . . ?
C23A C24A H24F 109.5 . . ?
C23A C24A C25A 110.8(10) . . ?
H24E C24A H24F 108.1 . . ?
C25A C24A H24E 109.5 . . ?
C25A C24A H24F 109.5 . . ?
N20A C25A C24A 109.8(11) . . ?
N20A C25A H25E 109.7 . . ?
N20A C25A H25F 109.7 . . ?
C24A C25A H25E 109.7 . . ?
C24A C25A H25F 109.7 . . ?
H25E C25A H25F 108.2 . . ?
N2 C1A H1AA 109.8 . . ?
N2 C1A H1AB 109.8 . . ?
H1AA C1A H1AB 108.3 . . ?
C1AP C1A N2 109.3(16) . . ?
C1AP C1A H1AA 109.8 . . ?
C1AP C1A H1AB 109.8 . . ?
N2P C1AP C1A 105.7(14) . . ?
N2P C1AP H1AC 110.6 . . ?
N2P C1AP H1AD 110.6 . . ?
C1A C1AP H1AC 110.6 . . ?
C1A C1AP H1AD 110.6 . . ?
H1AC C1AP H1AD 108.7 . . ?
Cl1A C4DA H4DA 108.8 . . ?
Cl1A C4DA Cl2A 104.9(2) . . ?
Cl2A C4DA H4DA 108.8 . . ?
Cl3A C4DA H4DA 108.8 . . ?
Cl3A C4DA Cl1A 113.8(3) . . ?
Cl3A C4DA Cl2A 111.6(3) . . ?
Cl1B C4DA H4DB 108.6 . . ?
Cl1B C4DA Cl2B 114.8(3) . . ?
Cl1B C4DA Cl3B 106.3(3) . . ?
Cl2B C4DA H4DB 108.6 . . ?
Cl2B C4DA Cl3B 109.7(2) . . ?
Cl3B C4DA H4DB 108.6 . . ?
H1WA O1W H1WB 104.5 . . ?

loop_
_geom_bond_atom_site_label_1
_geom_bond_atom_site_label_2
_geom_bond_distance
_geom_bond_site_symmetry_2
_geom_bond_publ_flag
Ni1 N2P 1.8609(12) . ?
Ni1 O16P 1.8315(10) . ?
Ni1 N2 1.8583(12) . ?
Ni1 O16 1.8332(10) . ?
C1P H1PA 0.9700 . ?
C1P H1PB 0.9700 . ?
C1P N2P 1.483(2) . ?
C1P C1 1.500(3) . ?
N2P C3P 1.3088(19) . ?
N2P C1AP 1.490(16) . ?
C3P C4P 1.4981(19) . ?
C3P C10P 1.447(2) . ?
C4P C5P 1.386(2) . ?
C4P C9P 1.394(2) . ?
C5P H5P 0.9300 . ?
C5P C6P 1.388(2) . ?
C6P H6P 0.9300 . ?
C6P C7P 1.387(2) . ?
C7P C8P 1.393(2) . ?
C7P O17P 1.3616(17) . ?
C8P H8P 0.9300 . ?
C8P C9P 1.381(2) . ?
C9P H9P 0.9300 . ?
C10P C11P 1.417(2) . ?
C10P C15P 1.421(2) . ?
C11P H11P 0.9300 . ?
C11P C12P 1.367(2) . ?
C12P H12P 0.9300 . ?
C12P C13P 1.399(2) . ?
C13P H13P 0.9300 . ?
C13P C14P 1.370(2) . ?
C14P H14P 0.9300 . ?
C14P C15P 1.418(2) . ?
C15P O16P 1.3056(18) . ?
O17P C18P 1.4407(19) . ?
C18P H18A 0.9700 . ?
C18P H18B 0.9700 . ?
C18P C19P 1.512(2) . ?
C19P H19A 0.9700 . ?
C19P H19B 0.9700 . ?
C19P N20P 1.457(2) . ?
N20P C21P 1.467(2) . ?
N20P C25P 1.467(2) . ?
C21P H21A 0.9700 . ?
C21P H21B 0.9700 . ?
C21P C22P 1.516(2) . ?
C22P H22A 0.9700 . ?
C22P H22B 0.9700 . ?
C22P C23P 1.528(3) . ?
C23P H23A 0.9700 . ?
C23P H23B 0.9700 . ?
C23P C24P 1.507(3) . ?
C24P H24A 0.9700 . ?
C24P H24B 0.9700 . ?
C24P C25P 1.514(3) . ?
C25P H25A 0.9700 . ?
C25P H25B 0.9700 . ?
C1 H1A 0.9700 . ?
C1 H1B 0.9700 . ?
C1 N2 1.479(2) . ?
N2 C3 1.3075(19) . ?
N2 C1A 1.531(14) . ?
C3 C4 1.4952(19) . ?
C3 C10 1.4537(19) . ?
C4 C5 1.389(2) . ?
C4 C9 1.391(2) . ?
C5 H5 0.9300 . ?
C5 C6 1.386(2) . ?
C6 H6 0.9300 . ?
C6 C7 1.385(2) . ?
C7 C8 1.394(2) . ?
C7 O17 1.3641(17) . ?
C8 H8 0.9300 . ?
C8 C9 1.386(2) . ?
C9 H9 0.9300 . ?
C10 C11 1.415(2) . ?
C10 C15 1.418(2) . ?
C11 H11 0.9300 . ?
C11 C12 1.372(2) . ?
C12 H12 0.9300 . ?
C12 C13 1.395(2) . ?
C13 H13 0.9300 . ?
C13 C14 1.378(2) . ?
C14 H14 0.9300 . ?
C14 C15 1.418(2) . ?
C15 O16 1.3100(18) . ?
O17 C18 1.4313(19) . ?
C18 H18C 0.9700 . ?
C18 H18D 0.9700 . ?
C18 C19 1.507(2) . ?
C19 H19C 0.9700 . ?
C19 H19D 0.9700 . ?
C19 N20 1.489(3) . ?
C19 N20A 1.389(8) . ?
N20 C21 1.450(4) . ?
N20 C25 1.456(3) . ?
C21 H21C 0.9700 . ?
C21 H21D 0.9700 . ?
C21 C22 1.524(5) . ?
C22 H22C 0.9700 . ?
C22 H22D 0.9700 . ?
C22 C23 1.523(5) . ?
C23 H23C 0.9700 . ?
C23 H23D 0.9700 . ?
C23 C24 1.516(5) . ?
C24 H24C 0.9700 . ?
C24 H24D 0.9700 . ?
C24 C25 1.505(4) . ?
C25 H25C 0.9700 . ?
C25 H25D 0.9700 . ?
N20A C21A 1.458(8) . ?
N20A C25A 1.460(9) . ?
C21A H21E 0.9700 . ?
C21A H21F 0.9700 . ?
C21A C22A 1.513(9) . ?
C22A H22E 0.9700 . ?
C22A H22F 0.9700 . ?
C22A C23A 1.506(9) . ?
C23A H23E 0.9700 . ?
C23A H23F 0.9700 . ?
C23A C24A 1.498(9) . ?
C24A H24E 0.9700 . ?
C24A H24F 0.9700 . ?
C24A C25A 1.515(9) . ?
C25A H25E 0.9700 . ?
C25A H25F 0.9700 . ?
C1A H1AA 0.9700 . ?
C1A H1AB 0.9700 . ?
C1A C1AP 1.491(17) . ?
C1AP H1AC 0.9700 . ?
C1AP H1AD 0.9700 . ?
C4DA H4DA 0.9800 . ?
C4DA H4DB 0.9800 . ?
C4DA Cl1A 1.780(3) . ?
C4DA Cl2A 1.782(6) . ?
C4DA Cl3A 1.724(5) . ?
C4DA Cl1B 1.718(3) . ?
C4DA Cl2B 1.731(5) . ?
C4DA Cl3B 1.760(5) . ?
O1W H1WA 0.8487 . ?
O1W H1WB 0.8495 . ?
